data_7156279
loop_
_publ_author_name
'Boghi, Michele'
'Hall, Dennis G.'

_publ_section_title
;
 Valdecoxib vs. borazavaldecoxib: isoxazole BN/CC isosterism as a case
 study in designing and stabilizing boron heterocycles.
;
_journal_issue 26
_journal_name_full 'Organic &amp; biomolecular chemistry'
_journal_page_first 4849
_journal_page_last 4856
_journal_paper_doi 10.1039/c8ob00998h
_journal_volume 16
_journal_year 2018
_chemical_formula_moiety 'C19 H14 B N2 O2, C16 H36 N'
_chemical_formula_sum 'C35 H50 B N3 O2'
_chemical_formula_weight 555.59
_chemical_name_common 'compound 6b'
_chemical_name_systematic
'Tetra-n-butylammonium {N?-(hydroxy-kappaO)-N-{2-(hydroxy-kappaO)phenyl}-benzene?carboximidamidato-kappaN}(phenyl)borate'
_space_group_crystal_system monoclinic
_space_group_IT_number 14
_space_group_name_Hall '-P 2ybc'
_space_group_name_H-M_alt 'P 1 21/c 1'
_symmetry_space_group_name_Hall '-P 2ybc'
_symmetry_space_group_name_H-M 'P 1 21/c 1'
_atom_sites_solution_hydrogens geom
_audit_creation_method SHELXL-2016/6
_audit_update_record
;
2018-04-17 deposited with the CCDC.
2018-06-08 downloaded from the CCDC.
;
_cell_angle_alpha 90
_cell_angle_beta 94.1963(16)
_cell_angle_gamma 90
_cell_formula_units_Z 4
_cell_length_a 9.7871(3)
_cell_length_b 17.5209(4)
_cell_length_c 19.0833(5)
_cell_measurement_reflns_used 9892
_cell_measurement_temperature 173(2)
_cell_measurement_theta_max 73.16
_cell_measurement_theta_min 3.43
_cell_volume 3263.61(15)
_computing_cell_refinement 'Bruker SAINT'
_computing_data_collection 'Bruker APEX2'
_computing_data_reduction 'Bruker SAINT'
_computing_molecular_graphics 'Bruker SHELXTL'
_computing_publication_material 'Bruker SHELXTL'
_computing_structure_refinement 'SHELXL-2016/6 (Sheldrick, 2016)'
_computing_structure_solution 'SHELXD (Schneider & Sheldrick, 2002)'
_diffrn_ambient_temperature 173(2)
_diffrn_measured_fraction_theta_full 0.999
_diffrn_measured_fraction_theta_max 0.987
_diffrn_measurement_device_type 'Bruker APEX-II CCD'
_diffrn_measurement_method '\f and \w scans'
_diffrn_radiation_type CuK\a
_diffrn_radiation_wavelength 1.54178
_diffrn_reflns_av_R_equivalents 0.0893
_diffrn_reflns_av_unetI/netI 0.0355
_diffrn_reflns_Laue_measured_fraction_full 0.999
_diffrn_reflns_Laue_measured_fraction_max 0.987
_diffrn_reflns_limit_h_max 12
_diffrn_reflns_limit_h_min -12
_diffrn_reflns_limit_k_max 21
_diffrn_reflns_limit_k_min -21
_diffrn_reflns_limit_l_max 23
_diffrn_reflns_limit_l_min -23
_diffrn_reflns_number 90976
_diffrn_reflns_point_group_measured_fraction_full 0.999
_diffrn_reflns_point_group_measured_fraction_max 0.987
_diffrn_reflns_theta_full 67.679
_diffrn_reflns_theta_max 73.987
_diffrn_reflns_theta_min 3.429
_exptl_absorpt_coefficient_mu 0.533
_exptl_absorpt_correction_T_max 0.9194
_exptl_absorpt_correction_T_min 0.7139
_exptl_absorpt_correction_type multi-scan
_exptl_absorpt_process_details 'TWINABS (Sheldrick, 2008)'
_exptl_crystal_colour colourless
_exptl_crystal_density_diffrn 1.131
_exptl_crystal_description prism
_exptl_crystal_F_000 1208
_exptl_crystal_size_max 0.372
_exptl_crystal_size_mid 0.228
_exptl_crystal_size_min 0.062
_refine_diff_density_max 0.695
_refine_diff_density_min -0.275
_refine_diff_density_rms 0.045
_refine_ls_extinction_method none
_refine_ls_goodness_of_fit_ref 1.051
_refine_ls_hydrogen_treatment constr
_refine_ls_matrix_type full
_refine_ls_number_parameters 371
_refine_ls_number_reflns 6562
_refine_ls_number_restraints 0
_refine_ls_restrained_S_all 1.051
_refine_ls_R_factor_all 0.0727
_refine_ls_R_factor_gt 0.0624
_refine_ls_shift/su_max 0.000
_refine_ls_shift/su_mean 0.000
_refine_ls_structure_factor_coef Fsqd
_refine_ls_weighting_details 'w=1/[\s^2^(Fo^2^)+(0.0962P)^2^+1.1326P] where P=(Fo^2^+2Fc^2^)/3'
_refine_ls_weighting_scheme calc
_refine_ls_wR_factor_gt 0.1706
_refine_ls_wR_factor_ref 0.1793
_reflns_Friedel_coverage 0.000
_reflns_number_gt 5673
_reflns_number_total 6562
_reflns_threshold_expression 'I > 2\s(I)'
_cod_data_source_file c8ob00998h2.cif
_cod_data_source_block dgh1707
_cod_depositor_comments 'Adding full bibliography for 7156277--7156280.cif.'
_cod_database_code 7156279
_shelx_shelxl_version_number 2016/6
_shelx_space_group_comment
; 
The symmetry employed for this shelxl refinement is uniquely defined 
by the following loop, which should always be used as a source of 
symmetry information in preference to the above space-group names. 
They are only intended as comments. 
;
_shelx_estimated_absorpt_t_min 0.826
_shelx_estimated_absorpt_t_max 0.968

loop_
_space_group_symop_operation_xyz
'x, y, z'
'-x, y+1/2, -z+1/2'
'-x, -y, -z'
'x, -y-1/2, z-1/2'

loop_
_atom_site_label
_atom_site_type_symbol
_atom_site_fract_x
_atom_site_fract_y
_atom_site_fract_z
_atom_site_U_iso_or_equiv
_atom_site_adp_type
_atom_site_occupancy
_atom_site_site_symmetry_order
_atom_site_calc_flag
_atom_site_refinement_flags_posn
_atom_site_refinement_flags_adp
O1 O 0.11338(17) 0.40487(14) 0.34547(11) 0.0602(5) Uani 1 1 d . .
O2 O 0.2284(2) 0.52211(11) 0.30080(11) 0.0616(6) Uani 1 1 d . .
N1 N 0.34931(17) 0.40647(10) 0.31800(10) 0.0332(4) Uani 1 1 d . .
N2 N 0.3624(2) 0.53620(12) 0.33174(12) 0.0500(5) Uani 1 1 d . .
C1 C 0.3263(2) 0.35108(12) 0.37082(11) 0.0334(4) Uani 1 1 d . .
C2 C 0.1875(2) 0.35359(16) 0.38526(13) 0.0456(6) Uani 1 1 d . .
C3 C 0.1385(3) 0.30799(19) 0.43598(14) 0.0596(8) Uani 1 1 d . .
H3 H 0.045174 0.310549 0.446357 0.072 Uiso 1 1 calc R U
C4 C 0.2284(4) 0.25794(19) 0.47188(15) 0.0675(10) Uani 1 1 d . .
H4 H 0.195633 0.225710 0.506998 0.081 Uiso 1 1 calc R U
C5 C 0.3645(4) 0.25397(16) 0.45766(15) 0.0586(7) Uani 1 1 d . .
H5 H 0.423961 0.218953 0.482680 0.070 Uiso 1 1 calc R U
C6 C 0.4154(3) 0.30152(13) 0.40632(13) 0.0420(5) Uani 1 1 d . .
H6 H 0.509071 0.299452 0.396402 0.050 Uiso 1 1 calc R U
C7 C 0.4223(2) 0.47184(12) 0.34151(12) 0.0349(5) Uani 1 1 d . .
C8 C 0.5642(2) 0.46924(12) 0.37318(11) 0.0332(4) Uani 1 1 d . .
C9 C 0.6585(2) 0.41968(13) 0.34721(12) 0.0370(5) Uani 1 1 d . .
H9 H 0.630362 0.385499 0.310301 0.044 Uiso 1 1 calc R U
C10 C 0.7941(2) 0.41953(15) 0.37466(14) 0.0464(6) Uani 1 1 d . .
H10 H 0.858237 0.385928 0.355886 0.056 Uiso 1 1 calc R U
C11 C 0.8354(3) 0.46764(16) 0.42870(14) 0.0517(7) Uani 1 1 d . .
H11 H 0.928238 0.467627 0.447165 0.062 Uiso 1 1 calc R U
C12 C 0.7418(3) 0.51623(16) 0.45632(14) 0.0528(7) Uani 1 1 d . .
H12 H 0.770318 0.548890 0.494353 0.063 Uiso 1 1 calc R U
C13 C 0.6060(3) 0.51762(14) 0.42875(12) 0.0424(5) Uani 1 1 d . .
H13 H 0.542224 0.551341 0.447693 0.051 Uiso 1 1 calc R U
C14 C 0.1426(2) 0.42200(13) 0.21401(14) 0.0438(5) Uani 1 1 d . .
C15 C 0.2229(3) 0.43284(17) 0.15807(16) 0.0596(7) Uani 1 1 d . .
H15 H 0.316546 0.446064 0.167455 0.072 Uiso 1 1 calc R U
C16 C 0.1712(4) 0.4251(2) 0.08869(18) 0.0721(9) Uani 1 1 d . .
H16 H 0.229699 0.432212 0.051653 0.086 Uiso 1 1 calc R U
C17 C 0.0364(4) 0.4071(2) 0.07361(18) 0.0741(10) Uani 1 1 d . .
H17 H 0.000276 0.403011 0.026180 0.089 Uiso 1 1 calc R U
C18 C -0.0464(3) 0.39507(19) 0.12757(19) 0.0698(9) Uani 1 1 d . .
H18 H -0.140038 0.382127 0.117534 0.084 Uiso 1 1 calc R U
C19 C 0.0069(3) 0.40183(16) 0.19726(16) 0.0524(6) Uani 1 1 d . .
H19 H -0.051182 0.392392 0.234082 0.063 Uiso 1 1 calc R U
B B 0.2053(3) 0.43871(17) 0.29312(16) 0.0439(6) Uani 1 1 d . .
N3 N 0.1346(2) 0.14983(10) 0.23890(10) 0.0385(4) Uani 1 1 d . .
C20 C 0.0495(3) 0.18481(13) 0.29379(12) 0.0418(5) Uani 1 1 d . .
H20A H 0.009563 0.233079 0.274690 0.050 Uiso 1 1 calc R U
H20B H 0.111408 0.197938 0.335400 0.050 Uiso 1 1 calc R U
C21 C -0.0659(3) 0.13570(16) 0.31794(15) 0.0510(6) Uani 1 1 d . .
H21A H -0.027036 0.091732 0.345218 0.061 Uiso 1 1 calc R U
H21B H -0.121309 0.115646 0.276499 0.061 Uiso 1 1 calc R U
C22 C -0.1568(3) 0.18209(19) 0.36327(19) 0.0656(8) Uani 1 1 d . .
H22A H -0.100646 0.201419 0.404764 0.079 Uiso 1 1 calc R U
H22B H -0.192751 0.226770 0.336031 0.079 Uiso 1 1 calc R U
C23 C -0.2755(4) 0.1373(2) 0.3880(2) 0.0782(10) Uani 1 1 d . .
H23A H -0.330015 0.170078 0.416778 0.094 Uiso 1 1 calc R U
H23B H -0.332987 0.118944 0.347196 0.094 Uiso 1 1 calc R U
H23C H -0.240814 0.093574 0.415980 0.094 Uiso 1 1 calc R U
C24 C 0.2398(2) 0.20954(13) 0.22193(13) 0.0405(5) Uani 1 1 d . .
H24A H 0.295860 0.222070 0.265724 0.049 Uiso 1 1 calc R U
H24B H 0.190559 0.256543 0.206164 0.049 Uiso 1 1 calc R U
C25 C 0.3360(3) 0.18709(18) 0.16618(15) 0.0538(7) Uani 1 1 d . .
H25A H 0.380528 0.137905 0.179390 0.065 Uiso 1 1 calc R U
H25B H 0.282221 0.179860 0.120670 0.065 Uiso 1 1 calc R U
C26 C 0.4455(3) 0.2473(2) 0.15780(18) 0.0657(8) Uani 1 1 d . .
H26A H 0.486771 0.238928 0.112590 0.079 Uiso 1 1 calc R U
H26B H 0.401829 0.298306 0.155910 0.079 Uiso 1 1 calc R U
C27 C 0.5565(4) 0.2465(3) 0.2159(2) 0.0853(12) Uani 1 1 d . .
H27A H 0.623676 0.286371 0.207585 0.102 Uiso 1 1 calc R U
H27B H 0.516825 0.256011 0.260747 0.102 Uiso 1 1 calc R U
H27C H 0.601828 0.196591 0.217396 0.102 Uiso 1 1 calc R U
C28 C 0.0454(3) 0.12743(15) 0.17344(13) 0.0455(6) Uani 1 1 d . .
H28A H 0.105846 0.107969 0.138075 0.055 Uiso 1 1 calc R U
H28B H -0.014619 0.084787 0.185890 0.055 Uiso 1 1 calc R U
C29 C -0.0437(3) 0.18961(18) 0.13967(14) 0.0539(7) Uani 1 1 d . .
H29A H 0.014226 0.231855 0.124246 0.065 Uiso 1 1 calc R U
H29B H -0.105334 0.210165 0.173973 0.065 Uiso 1 1 calc R U
C30 C -0.1278(3) 0.1562(2) 0.07671(15) 0.0660(9) Uani 1 1 d . .
H30A H -0.064875 0.134869 0.043411 0.079 Uiso 1 1 calc R U
H30B H -0.184473 0.113778 0.092869 0.079 Uiso 1 1 calc R U
C31 C -0.2203(4) 0.2144(3) 0.03875(18) 0.0920(13) Uani 1 1 d . .
H31A H -0.271843 0.189936 -0.001118 0.110 Uiso 1 1 calc R U
H31B H -0.284356 0.234896 0.071129 0.110 Uiso 1 1 calc R U
H31C H -0.164713 0.255995 0.021652 0.110 Uiso 1 1 calc R U
C32 C 0.2035(3) 0.07685(14) 0.26450(16) 0.0519(6) Uani 1 1 d . .
H32A H 0.131444 0.038274 0.270592 0.062 Uiso 1 1 calc R U
H32B H 0.260188 0.057962 0.227247 0.062 Uiso 1 1 calc R U
C33 C 0.2931(4) 0.0815(2) 0.33208(18) 0.0695(9) Uani 1 1 d . .
H33A H 0.236530 0.090273 0.372253 0.083 Uiso 1 1 calc R U
H33B H 0.359301 0.124001 0.330010 0.083 Uiso 1 1 calc R U
C34 C 0.3711(4) 0.0030(2) 0.3409(2) 0.0784(10) Uani 1 1 d . .
H34A H 0.306801 -0.039239 0.328247 0.094 Uiso 1 1 calc R U
H34B H 0.445517 0.001343 0.308446 0.094 Uiso 1 1 calc R U
C35 C 0.4293(4) -0.0074(3) 0.4133(2) 0.1040(15) Uani 1 1 d . .
H35A H 0.477170 -0.056500 0.417358 0.125 Uiso 1 1 calc R U
H35B H 0.494136 0.033968 0.425610 0.125 Uiso 1 1 calc R U
H35C H 0.355569 -0.006570 0.445390 0.125 Uiso 1 1 calc R U

loop_
_atom_site_aniso_label
_atom_site_aniso_U_11
_atom_site_aniso_U_22
_atom_site_aniso_U_33
_atom_site_aniso_U_23
_atom_site_aniso_U_13
_atom_site_aniso_U_12
O1 0.0270(8) 0.0899(15) 0.0639(12) -0.0100(11) 0.0047(8) 0.0075(9)
O2 0.0508(11) 0.0455(10) 0.0846(14) -0.0187(10) -0.0225(10) 0.0214(9)
N1 0.0257(8) 0.0313(9) 0.0422(9) -0.0036(7) 0.0007(7) 0.0034(7)
N2 0.0470(12) 0.0371(11) 0.0640(13) -0.0069(9) -0.0093(10) 0.0074(9)
C1 0.0322(10) 0.0334(10) 0.0349(10) -0.0093(8) 0.0052(8) -0.0075(8)
C2 0.0349(12) 0.0579(15) 0.0445(12) -0.0208(11) 0.0053(10) -0.0114(11)
C3 0.0507(15) 0.082(2) 0.0477(14) -0.0217(14) 0.0159(13) -0.0320(15)
C4 0.090(2) 0.072(2) 0.0423(13) -0.0061(13) 0.0193(15) -0.0452(19)
C5 0.079(2) 0.0477(15) 0.0485(14) 0.0064(12) 0.0030(14) -0.0132(14)
C6 0.0443(13) 0.0374(12) 0.0442(12) -0.0017(10) 0.0036(10) -0.0053(10)
C7 0.0320(10) 0.0297(10) 0.0431(11) -0.0029(9) 0.0034(9) -0.0002(8)
C8 0.0326(10) 0.0297(10) 0.0374(10) 0.0035(8) 0.0034(9) -0.0071(8)
C9 0.0307(10) 0.0396(12) 0.0405(11) -0.0009(9) 0.0018(9) -0.0057(9)
C10 0.0292(11) 0.0523(14) 0.0575(14) 0.0073(11) 0.0032(10) -0.0062(10)
C11 0.0391(13) 0.0547(15) 0.0592(15) 0.0135(12) -0.0117(12) -0.0165(12)
C12 0.0631(17) 0.0486(14) 0.0441(13) 0.0011(11) -0.0131(12) -0.0225(13)
C13 0.0495(13) 0.0361(11) 0.0417(11) -0.0007(9) 0.0042(10) -0.0097(10)
C14 0.0369(12) 0.0353(11) 0.0574(14) -0.0053(10) -0.0080(11) 0.0106(9)
C15 0.0534(16) 0.0595(17) 0.0654(17) -0.0132(14) 0.0004(14) 0.0024(14)
C16 0.084(2) 0.074(2) 0.0586(17) -0.0126(16) 0.0038(17) 0.0036(19)
C17 0.091(3) 0.067(2) 0.0599(18) -0.0171(15) -0.0248(18) 0.0194(18)
C18 0.0533(17) 0.0662(19) 0.085(2) -0.0238(17) -0.0255(17) 0.0131(15)
C19 0.0393(13) 0.0489(14) 0.0674(16) -0.0125(13) -0.0059(12) 0.0089(11)
B 0.0281(12) 0.0478(15) 0.0552(15) -0.0102(12) -0.0019(11) 0.0121(11)
N3 0.0392(10) 0.0293(9) 0.0467(10) -0.0091(8) 0.0018(9) -0.0046(8)
C20 0.0427(12) 0.0389(12) 0.0439(12) -0.0109(10) 0.0035(10) -0.0051(10)
C21 0.0476(14) 0.0466(14) 0.0592(15) -0.0071(12) 0.0072(12) -0.0091(11)
C22 0.0519(16) 0.0666(19) 0.081(2) -0.0214(16) 0.0209(15) -0.0168(14)
C23 0.0577(18) 0.074(2) 0.106(3) -0.014(2) 0.030(2) -0.0130(17)
C24 0.0366(12) 0.0320(11) 0.0524(13) -0.0063(10) 0.0004(10) -0.0060(9)
C25 0.0463(14) 0.0641(17) 0.0517(14) -0.0113(12) 0.0069(12) -0.0079(13)
C26 0.0514(17) 0.074(2) 0.0739(19) 0.0056(16) 0.0168(15) -0.0048(15)
C27 0.066(2) 0.115(3) 0.077(2) -0.036(2) 0.0161(18) -0.037(2)
C28 0.0404(12) 0.0457(13) 0.0505(13) -0.0174(11) 0.0037(11) -0.0080(11)
C29 0.0448(14) 0.0678(18) 0.0480(14) -0.0140(13) -0.0031(11) 0.0034(13)
C30 0.0569(17) 0.096(2) 0.0447(14) -0.0015(15) -0.0010(13) -0.0292(17)
C31 0.060(2) 0.163(4) 0.0509(17) -0.004(2) -0.0100(15) 0.004(2)
C32 0.0478(14) 0.0338(12) 0.0738(17) -0.0003(12) 0.0015(13) -0.0010(11)
C33 0.0652(19) 0.076(2) 0.0669(18) 0.0111(16) -0.0007(16) 0.0142(17)
C34 0.063(2) 0.092(3) 0.080(2) 0.014(2) 0.0026(18) -0.0046(19)
C35 0.072(2) 0.146(4) 0.095(3) 0.043(3) 0.012(2) 0.013(3)

loop_
_atom_type_symbol
_atom_type_description
_atom_type_scat_dispersion_real
_atom_type_scat_dispersion_imag
_atom_type_scat_source
C C 0.0181 0.0091 'International Tables Vol C Tables 4.2.6.8 and 6.1.1.4'
H H 0.0000 0.0000 'International Tables Vol C Tables 4.2.6.8 and 6.1.1.4'
B B 0.0090 0.0039 'International Tables Vol C Tables 4.2.6.8 and 6.1.1.4'
N N 0.0311 0.0180 'International Tables Vol C Tables 4.2.6.8 and 6.1.1.4'
O O 0.0492 0.0322 'International Tables Vol C Tables 4.2.6.8 and 6.1.1.4'

loop_
_geom_angle_atom_site_label_1
_geom_angle_atom_site_label_2
_geom_angle_atom_site_label_3
_geom_angle
C2 O1 B 108.07(18)
N2 O2 B 109.98(17)
C7 N1 C1 115.53(17)
C7 N1 B 103.21(18)
C1 N1 B 105.97(18)
C7 N2 O2 107.84(19)
C6 C1 C2 120.7(2)
C6 C1 N1 130.5(2)
C2 C1 N1 108.8(2)
O1 C2 C3 125.7(2)
O1 C2 C1 113.4(2)
C3 C2 C1 120.9(3)
C2 C3 C4 118.4(3)
C5 C4 C3 121.4(3)
C4 C5 C6 120.3(3)
C1 C6 C5 118.3(3)
N2 C7 N1 117.1(2)
N2 C7 C8 119.7(2)
N1 C7 C8 123.15(18)
C9 C8 C13 119.1(2)
C9 C8 C7 120.36(19)
C13 C8 C7 120.5(2)
C8 C9 C10 120.6(2)
C11 C10 C9 120.3(3)
C10 C11 C12 119.9(2)
C11 C12 C13 120.5(2)
C12 C13 C8 119.7(2)
C15 C14 C19 116.4(3)
C15 C14 B 119.8(2)
C19 C14 B 123.6(3)
C14 C15 C16 122.3(3)
C17 C16 C15 120.1(3)
C16 C17 C18 119.4(3)
C17 C18 C19 120.1(3)
C14 C19 C18 121.6(3)
O2 B O1 114.5(2)
O2 B N1 101.46(19)
O1 B N1 103.0(2)
O2 B C14 108.4(2)
O1 B C14 110.0(2)
N1 B C14 119.5(2)
C32 N3 C20 112.0(2)
C32 N3 C24 111.01(19)
C20 N3 C24 106.52(17)
C32 N3 C28 105.24(18)
C20 N3 C28 111.11(18)
C24 N3 C28 111.09(19)
N3 C20 C21 116.08(19)
C20 C21 C22 110.4(2)
C23 C22 C21 113.3(3)
N3 C24 C25 115.7(2)
C26 C25 C24 111.7(2)
C27 C26 C25 113.3(3)
C29 C28 N3 116.3(2)
C28 C29 C30 108.7(2)
C31 C30 C29 112.9(3)
C33 C32 N3 116.7(2)
C32 C33 C34 106.9(3)
C35 C34 C33 111.1(4)

loop_
_geom_bond_atom_site_label_1
_geom_bond_atom_site_label_2
_geom_bond_distance
O1 C2 1.353(3)
O1 B 1.514(4)
O2 N2 1.420(3)
O2 B 1.484(4)
N1 C7 1.406(3)
N1 C1 1.429(3)
N1 B 1.559(3)
N2 C7 1.278(3)
C1 C6 1.374(3)
C1 C2 1.406(3)
C2 C3 1.369(4)
C3 C4 1.387(5)
C4 C5 1.380(5)
C5 C6 1.405(4)
C7 C8 1.474(3)
C8 C9 1.385(3)
C8 C13 1.395(3)
C9 C10 1.390(3)
C10 C11 1.370(4)
C11 C12 1.383(4)
C12 C13 1.394(4)
C14 C15 1.384(4)
C14 C19 1.389(4)
C14 B 1.614(4)
C15 C16 1.389(4)
C16 C17 1.366(5)
C17 C18 1.372(5)
C18 C19 1.397(4)
N3 C32 1.510(3)
N3 C20 1.515(3)
N3 C24 1.519(3)
N3 C28 1.522(3)
C20 C21 1.518(3)
C21 C22 1.521(4)
C22 C23 1.506(4)
C24 C25 1.523(4)
C25 C26 1.521(4)
C26 C27 1.494(5)
C28 C29 1.510(4)
C29 C30 1.523(4)
C30 C31 1.513(5)
C32 C33 1.508(4)
C33 C34 1.575(5)
C34 C35 1.468(5)

loop_
_geom_torsion_atom_site_label_1
_geom_torsion_atom_site_label_2
_geom_torsion_atom_site_label_3
_geom_torsion_atom_site_label_4
_geom_torsion
B O2 N2 C7 1.7(3)
C7 N1 C1 C6 -72.0(3)
B N1 C1 C6 174.4(2)
C7 N1 C1 C2 106.9(2)
B N1 C1 C2 -6.7(2)
B O1 C2 C3 -176.3(2)
B O1 C2 C1 4.7(3)
C6 C1 C2 O1 -179.5(2)
N1 C1 C2 O1 1.5(3)
C6 C1 C2 C3 1.4(3)
N1 C1 C2 C3 -177.7(2)
O1 C2 C3 C4 179.6(2)
C1 C2 C3 C4 -1.4(4)
C2 C3 C4 C5 0.4(4)
C3 C4 C5 C6 0.5(4)
C2 C1 C6 C5 -0.5(3)
N1 C1 C6 C5 178.4(2)
C4 C5 C6 C1 -0.5(4)
O2 N2 C7 N1 2.7(3)
O2 N2 C7 C8 179.9(2)
C1 N1 C7 N2 -120.8(2)
B N1 C7 N2 -5.6(3)
C1 N1 C7 C8 62.1(3)
B N1 C7 C8 177.3(2)
N2 C7 C8 C9 -138.4(2)
N1 C7 C8 C9 38.6(3)
N2 C7 C8 C13 40.3(3)
N1 C7 C8 C13 -142.7(2)
C13 C8 C9 C10 -1.8(3)
C7 C8 C9 C10 176.9(2)
C8 C9 C10 C11 1.1(4)
C9 C10 C11 C12 0.4(4)
C10 C11 C12 C13 -1.1(4)
C11 C12 C13 C8 0.4(4)
C9 C8 C13 C12 1.1(3)
C7 C8 C13 C12 -177.7(2)
C19 C14 C15 C16 0.8(4)
B C14 C15 C16 -174.9(3)
C14 C15 C16 C17 0.9(5)
C15 C16 C17 C18 -1.6(5)
C16 C17 C18 C19 0.6(5)
C15 C14 C19 C18 -1.8(4)
B C14 C19 C18 173.7(3)
C17 C18 C19 C14 1.2(5)
N2 O2 B O1 105.4(2)
N2 O2 B N1 -4.7(3)
N2 O2 B C14 -131.4(2)
C2 O1 B O2 -117.4(2)
C2 O1 B N1 -8.2(3)
C2 O1 B C14 120.3(2)
C7 N1 B O2 5.8(2)
C1 N1 B O2 127.6(2)
C7 N1 B O1 -112.9(2)
C1 N1 B O1 8.9(2)
C7 N1 B C14 124.8(2)
C1 N1 B C14 -113.4(2)
C15 C14 B O2 68.1(3)
C19 C14 B O2 -107.3(3)
C15 C14 B O1 -166.1(2)
C19 C14 B O1 18.6(3)
C15 C14 B N1 -47.3(4)
C19 C14 B N1 137.3(3)
C32 N3 C20 C21 -59.9(3)
C24 N3 C20 C21 178.6(2)
C28 N3 C20 C21 57.5(3)
N3 C20 C21 C22 -170.6(2)
C20 C21 C22 C23 178.8(3)
C32 N3 C24 C25 59.1(3)
C20 N3 C24 C25 -178.8(2)
C28 N3 C24 C25 -57.7(3)
N3 C24 C25 C26 -174.7(2)
C24 C25 C26 C27 75.8(4)
C32 N3 C28 C29 175.9(2)
C20 N3 C28 C29 54.5(3)
C24 N3 C28 C29 -63.9(3)
N3 C28 C29 C30 -178.4(2)
C28 C29 C30 C31 -179.6(3)
C20 N3 C32 C33 -55.7(3)
C24 N3 C32 C33 63.2(3)
C28 N3 C32 C33 -176.6(3)
N3 C32 C33 C34 -170.9(3)
C32 C33 C34 C35 -163.5(3)
